data_7709689
loop_
_publ_author_name
'Yuan, Yuan'
'Xu, Yuangang'
'Xie, Qiang'
'Li, Dongxue'
'Lin, Qiuhan'
'Wang, Pengcheng'
'Lu, Ming'

_publ_section_title
;
 Pentazolate coordination polymers self-assembled by in situ generated
 [Pb4(OH)4]4+ cubic cations trapping cyclo-N5&#x2212;
;
_journal_name_full 'Dalton Transactions'
_journal_paper_doi 10.1039/D1DT04392G
_journal_year 2022
_chemical_formula_moiety 'H10 N16 O10 Pb4'
_chemical_formula_sum 'H10 N16 O10 Pb4'
_chemical_formula_weight 1223.00
_space_group_crystal_system trigonal
_space_group_IT_number 146
_space_group_name_Hall 'R 3'
_space_group_name_H-M_alt 'R 3 :H'
_atom_sites_solution_hydrogens mixed
_audit_creation_method SHELXL-2018/3
_audit_update_record
;
2021-09-28 deposited with the CCDC.	2022-03-08 downloaded from the CCDC.
;
_cell_angle_alpha 90
_cell_angle_beta 90
_cell_angle_gamma 120
_cell_formula_units_Z 3
_cell_length_a 8.9224(2)
_cell_length_b 8.9224(2)
_cell_length_c 22.5833(4)
_cell_measurement_reflns_used 3470
_cell_measurement_temperature 296(2)
_cell_measurement_theta_max 28.25
_cell_measurement_theta_min 2.71
_cell_volume 1556.97(6)
_computing_cell_refinement 'Bruker SAINT'
_computing_data_collection 'Bruker APEX3'
_computing_data_reduction 'Bruker SAINT'
_computing_molecular_graphics 'Bruker SHELXTL'
_computing_publication_material 'Bruker SHELXTL'
_computing_structure_refinement 'SHELXL-2018/3 (Sheldrick, 2018)'
_computing_structure_solution 'SHELXT 2014/5 (Sheldrick, 2014)'
_diffrn_ambient_temperature 296(2)
_diffrn_detector_area_resol_mean 10.42
_diffrn_measured_fraction_theta_full 1.000
_diffrn_measured_fraction_theta_max 1.000
_diffrn_measurement_device_type 'Bruker D8 QUEST PHOTON 100'
_diffrn_measurement_method '\f and \w scans'
_diffrn_radiation_type MoK\a
_diffrn_radiation_wavelength 0.71073
_diffrn_reflns_av_R_equivalents 0.0818
_diffrn_reflns_av_unetI/netI 0.0649
_diffrn_reflns_Laue_measured_fraction_full 1.000
_diffrn_reflns_Laue_measured_fraction_max 1.000
_diffrn_reflns_limit_h_max 10
_diffrn_reflns_limit_h_min -9
_diffrn_reflns_limit_k_max 9
_diffrn_reflns_limit_k_min -10
_diffrn_reflns_limit_l_max 26
_diffrn_reflns_limit_l_min -26
_diffrn_reflns_number 3927
_diffrn_reflns_point_group_measured_fraction_full 0.985
_diffrn_reflns_point_group_measured_fraction_max 0.985
_diffrn_reflns_theta_full 24.930
_diffrn_reflns_theta_max 24.930
_diffrn_reflns_theta_min 2.706
_diffrn_source.source 'Ius 2.0'
_diffrn_source.type microfocus

_exptl_absorpt_coefficient_mu 32.418
_exptl_absorpt_correction_T_max 0.0962
_exptl_absorpt_correction_T_min 0.0288
_exptl_absorpt_correction_type multi-scan
_exptl_absorpt_process_details sadabs
_exptl_crystal_colour colourless
_exptl_crystal_density_diffrn 3.913
_exptl_crystal_description block
_exptl_crystal_F_000 1590
_exptl_crystal_size_max 0.080
_exptl_crystal_size_mid 0.070
_exptl_crystal_size_min 0.070
_refine_diff_density_max 1.115
_refine_diff_density_min -1.570
_refine_diff_density_rms 0.288
_refine_ls_abs_structure_details
;
 Flack x determined using 536 quotients [(I+)-(I-)]/[(I+)+(I-)]
 (Parsons, Flack and Wagner, Acta Cryst. B69 (2013) 249-259).
;
_refine_ls_abs_structure_Flack 0.09(4)
_refine_ls_extinction_method none
_refine_ls_goodness_of_fit_ref 1.124
_refine_ls_hydrogen_treatment constr
_refine_ls_matrix_type full
_refine_ls_number_parameters 91
_refine_ls_number_reflns 1206
_refine_ls_number_restraints 1
_refine_ls_restrained_S_all 1.123
_refine_ls_R_factor_all 0.0468
_refine_ls_R_factor_gt 0.0452
_refine_ls_shift/su_max 0.000
_refine_ls_shift/su_mean 0.000
_refine_ls_structure_factor_coef Fsqd
_refine_ls_weighting_details 'w=1/[\s^2^(Fo^2^)+(0.0675P)^2^] where P=(Fo^2^+2Fc^2^)/3'
_refine_ls_weighting_scheme calc
_refine_ls_wR_factor_gt 0.1125
_refine_ls_wR_factor_ref 0.1137
_reflns_Friedel_coverage 0.971
_reflns_Friedel_fraction_full 0.971
_reflns_Friedel_fraction_max 0.971
_reflns_number_gt 1156
_reflns_number_total 1206
_reflns_threshold_expression 'I > 2\s(I)'
_cod_data_source_file d1dt04392g2.cif
_cod_data_source_block b_a
_cod_original_cell_volume 1556.97(8)
_cod_original_sg_symbol_H-M 'R 3'
_cod_database_code 7709689
_shelx_shelxl_version_number 2018/3
_shelx_space_group_comment
;
The symmetry employed for this shelxl refinement is uniquely defined
by the following loop, which should always be used as a source of
symmetry information in preference to the above space-group names.
They are only intended as comments.
;
_shelx_estimated_absorpt_t_min 0.181
_shelx_estimated_absorpt_t_max 0.210

loop_
_space_group_symop_operation_xyz
'x, y, z'
'-y, x-y, z'
'-x+y, -x, z'
'x+2/3, y+1/3, z+1/3'
'-y+2/3, x-y+1/3, z+1/3'
'-x+y+2/3, -x+1/3, z+1/3'
'x+1/3, y+2/3, z+2/3'
'-y+1/3, x-y+2/3, z+2/3'
'-x+y+1/3, -x+2/3, z+2/3'

loop_
_atom_site_label
_atom_site_type_symbol
_atom_site_fract_x
_atom_site_fract_y
_atom_site_fract_z
_atom_site_U_iso_or_equiv
_atom_site_adp_type
_atom_site_occupancy
_atom_site_site_symmetry_order
_atom_site_calc_flag
_atom_site_refinement_flags_posn
_atom_site_refinement_flags_adp
_atom_site_refinement_flags_occupancy
_atom_site_disorder_assembly
_atom_site_disorder_group
Pb1 Pb 0.333333 0.666667 0.66633(6) 0.0303(5) Uani 1 3 d S T P . .
Pb2 Pb 0.08311(14) 0.66408(14) 0.52963(7) 0.0334(4) Uani 1 1 d . . . . .
O1 O 0.333333 0.666667 0.4873(14) 0.027(7) Uani 1 3 d S T P . .
H1 H 0.333332 0.666667 0.443868 0.040 Uiso 1 3 calc R U P . .
O2 O 0.330(2) 0.846(2) 0.5892(8) 0.028(4) Uani 1 1 d . . . . .
H2 H 0.328920 0.948889 0.603981 0.041 Uiso 1 1 calc R U . . .
O3 O 0.146(3) 0.011(3) 0.5223(12) 0.064(8) Uani 1 1 d . . . . .
O4 O 0.889(4) 0.361(4) 0.4598(16) 0.080(9) Uani 1 1 d . . . . .
H4A H 0.959068 0.358592 0.434927 0.119 Uiso 1 1 d R U . . .
H4B H 0.886496 0.298192 0.488177 0.119 Uiso 1 1 d R U . . .
N1 N -0.204(5) 0.683(5) 0.7089(15) 0.072(11) Uani 1 1 d . . . . .
N2 N -0.067(5) 0.681(5) 0.7321(13) 0.060(8) Uani 1 1 d . . . . .
N3 N -0.205(4) 0.669(5) 0.6517(13) 0.058(9) Uani 1 1 d . . . . .
N4 N -0.069(4) 0.657(5) 0.6381(12) 0.053(7) Uani 1 1 d . . . . .
N5 N 0.017(3) 0.669(4) 0.6865(12) 0.036(6) Uani 1 1 d . . . . .
N6 N 0.000000 0.000000 0.525(2) 0.044(12) Uani 1 3 d S T P . .

loop_
_atom_site_aniso_label
_atom_site_aniso_U_11
_atom_site_aniso_U_22
_atom_site_aniso_U_33
_atom_site_aniso_U_23
_atom_site_aniso_U_13
_atom_site_aniso_U_12
Pb1 0.0308(7) 0.0308(7) 0.0293(10) 0.000 0.000 0.0154(3)
Pb2 0.0313(7) 0.0377(7) 0.0354(6) 0.0010(5) -0.0018(5) 0.0203(5)
O1 0.035(12) 0.035(12) 0.009(16) 0.000 0.000 0.018(6)
O2 0.033(11) 0.026(10) 0.025(9) 0.002(7) -0.004(7) 0.016(8)
O3 0.033(14) 0.057(16) 0.10(2) -0.010(14) -0.006(14) 0.020(13)
O4 0.09(2) 0.060(19) 0.10(3) 0.001(16) 0.005(19) 0.04(2)
N1 0.07(2) 0.13(4) 0.046(19) -0.02(2) -0.006(17) 0.08(3)
N2 0.07(2) 0.08(2) 0.044(17) -0.011(16) -0.007(15) 0.05(2)
N3 0.030(15) 0.11(3) 0.046(16) 0.002(17) -0.003(13) 0.042(17)
N4 0.07(2) 0.08(2) 0.035(15) 0.010(15) 0.013(14) 0.056(19)
N5 0.017(12) 0.046(17) 0.044(15) 0.002(11) -0.006(10) 0.014(11)
N6 0.021(14) 0.021(14) 0.09(4) 0.000 0.000 0.011(7)

loop_
_atom_type_symbol
_atom_type_description
_atom_type_scat_dispersion_real
_atom_type_scat_dispersion_imag
_atom_type_scat_source
H H 0.0000 0.0000 'International Tables Vol C Tables 4.2.6.8 and 6.1.1.4'
N N 0.0061 0.0033 'International Tables Vol C Tables 4.2.6.8 and 6.1.1.4'
O O 0.0106 0.0060 'International Tables Vol C Tables 4.2.6.8 and 6.1.1.4'
Pb Pb -3.3944 10.1111 'International Tables Vol C Tables 4.2.6.8 and 6.1.1.4'

loop_
_geom_angle_atom_site_label_1
_geom_angle_atom_site_label_2
_geom_angle_atom_site_label_3
_geom_angle
_geom_angle_site_symmetry_1
_geom_angle_site_symmetry_3
_geom_angle_publ_flag
O2 Pb1 O2 72.2(7) . 2_665 ?
O2 Pb1 O2 72.2(7) . 3_565 ?
O2 Pb1 O2 72.2(7) 2_665 3_565 ?
O2 Pb2 O2 71.3(9) . 2_665 ?
O2 Pb2 O1 71.5(7) . . ?
O2 Pb2 O1 71.3(7) 2_665 . ?
O2 Pb2 N4 78.1(8) . . ?
O2 Pb2 N4 77.3(7) 2_665 . ?
O1 Pb2 N4 141.7(9) . . ?
Pb2 O1 Pb2 105.4(8) 3_565 2_665 ?
Pb2 O1 Pb2 105.4(8) 3_565 . ?
Pb2 O1 Pb2 105.4(8) 2_665 . ?
Pb2 O1 H1 113.3 3_565 . ?
Pb2 O1 H1 113.3 2_665 . ?
Pb2 O1 H1 113.3 . . ?
Pb1 O2 Pb2 105.7(7) . . ?
Pb1 O2 Pb2 105.2(7) . 3_565 ?
Pb2 O2 Pb2 106.5(7) . 3_565 ?
Pb1 O2 H2 112.9 . . ?
Pb2 O2 H2 112.9 . . ?
Pb2 O2 H2 112.9 3_565 . ?
H4A O4 H4B 104.8 . . ?
N3 N1 N2 111(3) . . ?
N5 N2 N1 105(3) . . ?
N1 N3 N4 106(3) . . ?
N5 N4 N3 109(3) . . ?
N5 N4 Pb2 118(2) . . ?
N3 N4 Pb2 132(2) . . ?
N4 N5 N2 109(3) . . ?
O3 N6 O3 119.8(5) 3 . ?
O3 N6 O3 119.8(5) 3 2 ?
O3 N6 O3 119.8(5) . 2 ?

loop_
_geom_bond_atom_site_label_1
_geom_bond_atom_site_label_2
_geom_bond_distance
_geom_bond_site_symmetry_2
_geom_bond_publ_flag
Pb1 O2 2.377(18) . ?
Pb1 O2 2.377(18) 2_665 ?
Pb1 O2 2.377(18) 3_565 ?
Pb2 O2 2.393(19) . ?
Pb2 O2 2.409(19) 2_665 ?
Pb2 O1 2.418(12) . ?
Pb2 N4 2.79(3) . ?
O1 H1 0.9800 . ?
O2 H2 0.9800 . ?
O3 N6 1.26(3) . ?
O4 H4A 0.8509 . ?
O4 H4B 0.8455 . ?
N1 N3 1.30(4) . ?
N1 N2 1.33(5) . ?
N2 N5 1.31(4) . ?
N3 N4 1.31(4) . ?
N4 N5 1.31(4) . ?

loop_
_geom_hbond_atom_site_label_D
_geom_hbond_atom_site_label_H
_geom_hbond_atom_site_label_A
_geom_hbond_distance_DH
_geom_hbond_distance_HA
_geom_hbond_distance_DA
_geom_hbond_angle_DHA
_geom_hbond_site_symmetry_A
_geom_hbond_publ_flag
O2 H2 N3 0.98 1.91 2.86(3) 165.5 2_675 yes
O4 H4A N1 0.85 2.06 2.91(5) 179.1 7_644 yes
O4 H4B O3 0.85 2.21 2.94(4) 145.3 2_655 yes

loop_
_geom_torsion_atom_site_label_1
_geom_torsion_atom_site_label_2
_geom_torsion_atom_site_label_3
_geom_torsion_atom_site_label_4
_geom_torsion
_geom_torsion_site_symmetry_1
_geom_torsion_site_symmetry_2
_geom_torsion_site_symmetry_3
_geom_torsion_site_symmetry_4
_geom_torsion_publ_flag
N3 N1 N2 N5 1(5) . . . . ?
N2 N1 N3 N4 0(5) . . . . ?
N1 N3 N4 N5 -1(5) . . . . ?
N1 N3 N4 Pb2 -171(3) . . . . ?
N3 N4 N5 N2 2(4) . . . . ?
Pb2 N4 N5 N2 173(3) . . . . ?
N1 N2 N5 N4 -2(4) . . . . ?
